data_4304241
loop_
_publ_author_name
'Jing Wang'
'Zhuojia Lin'
'Yong-Cong Ou'
'Nai-Liang Yang'
'Yue-Hua Zhang'
'Ming-Liang Tong'

_publ_section_title
;
Hydrothermal Synthesis, Structures, and Photoluminescent Properties of
Benzenepentacarboxylate Bridged Networks Incorporating Zinc(II)-Hydroxide
Clusters or Zinc(II)-Carboxylate Layers
;
_journal_name_full 'Inorganic Chemistry'
_journal_page_first 190
_journal_page_last 199
_journal_paper_doi 10.1021/ic701721t
_journal_volume 47
_journal_year 2008
_chemical_formula_sum 'C35 H22 N4 O12 Zn2'
_chemical_formula_weight 821.31
_chemical_name_systematic
; 
 ? 
;
_space_group_IT_number 15
_symmetry_cell_setting monoclinic
_symmetry_space_group_name_Hall '-C 2yc'
_symmetry_space_group_name_H-M 'C 1 2/c 1'
_atom_sites_solution_hydrogens geom
_atom_sites_solution_primary direct
_atom_sites_solution_secondary difmap
_audit_creation_method SHELXL-97
_cell_angle_alpha 90.00
_cell_angle_beta 94.863(2)
_cell_angle_gamma 90.00
_cell_formula_units_Z 4
_cell_length_a 20.065(2)
_cell_length_b 7.9324(9)
_cell_length_c 19.605(2)
_cell_measurement_temperature 293(2)
_cell_volume 3109.2(6)
_computing_structure_refinement 'SHELXL-97 (Sheldrick, 1997)'
_computing_structure_solution 'SHELXS-97 (Sheldrick, 1990)'
_diffrn_ambient_temperature 293(2)
_diffrn_measured_fraction_theta_full 0.964
_diffrn_measured_fraction_theta_max 0.964
_diffrn_radiation_monochromator graphite
_diffrn_radiation_source 'fine-focus sealed tube'
_diffrn_radiation_type MoK\a
_diffrn_radiation_wavelength 0.71073
_diffrn_reflns_av_R_equivalents 0.0283
_diffrn_reflns_av_sigmaI/netI 0.0529
_diffrn_reflns_limit_h_max 24
_diffrn_reflns_limit_h_min -22
_diffrn_reflns_limit_k_max 9
_diffrn_reflns_limit_k_min -7
_diffrn_reflns_limit_l_max 19
_diffrn_reflns_limit_l_min -24
_diffrn_reflns_number 5246
_diffrn_reflns_theta_full 26.00
_diffrn_reflns_theta_max 26.00
_diffrn_reflns_theta_min 2.04
_exptl_absorpt_coefficient_mu 1.622
_exptl_absorpt_correction_T_max 0.7270
_exptl_absorpt_correction_T_min 0.6249
_exptl_crystal_colour colorless
_exptl_crystal_density_diffrn 1.755
_exptl_crystal_density_method 'not measured'
_exptl_crystal_description polyhedral
_exptl_crystal_F_000 1664
_exptl_crystal_size_max 0.32
_exptl_crystal_size_mid 0.26
_exptl_crystal_size_min 0.21
_refine_diff_density_max 1.769
_refine_diff_density_min -0.802
_refine_diff_density_rms 0.128
_refine_ls_extinction_method none
_refine_ls_goodness_of_fit_ref 1.047
_refine_ls_hydrogen_treatment mixed
_refine_ls_matrix_type full
_refine_ls_number_parameters 249
_refine_ls_number_reflns 2951
_refine_ls_number_restraints 5
_refine_ls_restrained_S_all 1.046
_refine_ls_R_factor_all 0.0756
_refine_ls_R_factor_gt 0.0619
_refine_ls_shift/su_max 0.000
_refine_ls_shift/su_mean 0.000
_refine_ls_structure_factor_coef Fsqd
_refine_ls_weighting_details 'calc w=1/[\s^2^(Fo^2^)+(0.0809P)^2^+23.8968P] where P=(Fo^2^+2Fc^2^)/3'
_refine_ls_weighting_scheme calc
_refine_ls_wR_factor_gt 0.1568
_refine_ls_wR_factor_ref 0.1658
_reflns_number_gt 2427
_reflns_number_total 2951
_reflns_threshold_expression >2sigma(I)
_cod_data_source_file ic701721t-file003.cif
_cod_data_source_block compound3
_cod_original_cell_volume 3109.3(6)
_cod_database_code 4304241

loop_
_symmetry_equiv_pos_as_xyz
'x, y, z'
'-x, y, -z+1/2'
'x+1/2, y+1/2, z'
'-x+1/2, y+1/2, -z+1/2'
'-x, -y, -z'
'x, -y, z-1/2'
'-x+1/2, -y+1/2, -z'
'x+1/2, -y+1/2, z-1/2'

loop_
_atom_site_label
_atom_site_type_symbol
_atom_site_fract_x
_atom_site_fract_y
_atom_site_fract_z
_atom_site_U_iso_or_equiv
_atom_site_adp_type
_atom_site_occupancy
_atom_site_symmetry_multiplicity
_atom_site_calc_flag
_atom_site_refinement_flags
_atom_site_disorder_assembly
_atom_site_disorder_group
Zn1 Zn 0.09225(3) 0.88190(8) 0.07898(3) 0.0241(2) Uani 1 1 d D . .
O1W O 0.0185(2) 0.7910(5) 0.0106(2) 0.0372(10) Uani 1 1 d D . .
H1WA H 0.012(3) 0.829(6) -0.0289(15) 0.05(2) Uiso 1 1 d D . .
H1WB H 0.008(3) 0.687(3) 0.012(2) 0.05(2) Uiso 1 1 d D . .
O1 O 0.0680(3) 0.6981(6) 0.1454(2) 0.0516(13) Uani 1 1 d . . .
O2 O 0.0277(2) 0.4908(5) 0.07704(19) 0.0359(10) Uani 1 1 d . . .
O3 O 0.1270(2) 0.2219(6) 0.1449(2) 0.0388(10) Uani 1 1 d . . .
O4 O 0.03776(19) 0.0677(5) 0.1144(2) 0.0351(10) Uani 1 1 d . . .
O5 O -0.0561(3) -0.0670(9) 0.2418(4) 0.100(3) Uani 1 1 d D . .
H5O H -0.0596 -0.1357 0.2745 0.121 Uiso 0.50 1 d PRD . .
N2 N 0.1910(2) 0.8599(6) 0.1254(2) 0.0331(11) Uani 1 1 d . . .
N1 N 0.1493(2) 0.9726(6) -0.0003(2) 0.0299(11) Uani 1 1 d . . .
C1 C 0.1284(3) 1.0276(9) -0.0624(3) 0.0421(16) Uani 1 1 d . . .
H1 H 0.0828 1.0269 -0.0757 0.051 Uiso 1 1 calc R . .
C2 C 0.1724(4) 1.0864(11) -0.1085(3) 0.055(2) Uani 1 1 d . . .
H2 H 0.1560 1.1232 -0.1517 0.066 Uiso 1 1 calc R . .
C3 C 0.2385(4) 1.0897(10) -0.0904(4) 0.0524(19) Uani 1 1 d . . .
H3 H 0.2679 1.1292 -0.1210 0.063 Uiso 1 1 calc R . .
C4 C 0.2628(3) 1.0337(9) -0.0257(3) 0.0403(15) Uani 1 1 d . . .
C5 C 0.2160(3) 0.9747(7) 0.0185(3) 0.0297(12) Uani 1 1 d . . .
C6 C 0.2382(3) 0.9138(7) 0.0855(3) 0.0337(13) Uani 1 1 d . . .
C7 C 0.3067(3) 0.9133(9) 0.1069(4) 0.0462(16) Uani 1 1 d . . .
C8 C 0.3253(4) 0.8529(12) 0.1730(5) 0.069(2) Uani 1 1 d . . .
H8 H 0.3702 0.8479 0.1890 0.082 Uiso 1 1 calc R . .
C9 C 0.2776(4) 0.8019(13) 0.2133(4) 0.069(3) Uani 1 1 d . . .
H9 H 0.2894 0.7659 0.2579 0.083 Uiso 1 1 calc R . .
C10 C 0.2102(4) 0.8037(10) 0.1873(3) 0.0495(17) Uani 1 1 d . . .
H10 H 0.1780 0.7639 0.2147 0.059 Uiso 1 1 calc R . .
C11 C 0.3326(3) 1.0318(11) -0.0021(4) 0.057(2) Uani 1 1 d . . .
H11 H 0.3638 1.0719 -0.0306 0.068 Uiso 1 1 calc R . .
C12 C 0.3536(3) 0.9732(11) 0.0602(5) 0.061(2) Uani 1 1 d . . .
H12 H 0.3991 0.9710 0.0737 0.073 Uiso 1 1 calc R . .
C13 C 0.0000 0.5411(9) 0.2500 0.0270(16) Uani 1 2 d S . .
H13 H 0.0000 0.6583 0.2500 0.032 Uiso 1 2 calc SR . .
C14 C 0.0253(3) 0.4566(7) 0.1959(3) 0.0243(11) Uani 1 1 d . . .
C15 C 0.0287(2) 0.2807(6) 0.1981(2) 0.0223(11) Uani 1 1 d . . .
C16 C 0.0000 0.1928(9) 0.2500 0.0233(15) Uani 1 2 d S . .
C17 C 0.0427(3) 0.5535(7) 0.1339(3) 0.0278(12) Uani 1 1 d . . .
C18 C 0.0686(2) 0.1854(7) 0.1484(3) 0.0233(11) Uani 1 1 d . . .
C19 C 0.0000 0.0124(14) 0.2500 0.061(3) Uani 1 2 d S . .

loop_
_atom_site_aniso_label
_atom_site_aniso_U_11
_atom_site_aniso_U_22
_atom_site_aniso_U_33
_atom_site_aniso_U_23
_atom_site_aniso_U_13
_atom_site_aniso_U_12
Zn1 0.0249(3) 0.0268(4) 0.0208(3) -0.0002(3) 0.0041(2) -0.0027(3)
O1W 0.048(3) 0.032(2) 0.030(2) 0.0005(19) -0.0106(19) -0.011(2)
O1 0.076(3) 0.050(3) 0.026(2) 0.014(2) -0.012(2) -0.036(3)
O2 0.051(3) 0.034(2) 0.0225(19) 0.0006(17) 0.0027(18) -0.0036(19)
O3 0.031(2) 0.043(3) 0.044(2) -0.005(2) 0.0094(18) -0.0063(18)
O4 0.027(2) 0.041(2) 0.037(2) -0.0184(19) 0.0033(17) 0.0002(17)
O5 0.062(4) 0.068(4) 0.169(8) 0.016(5) -0.004(4) -0.016(3)
N2 0.031(3) 0.036(3) 0.031(2) 0.002(2) 0.000(2) 0.004(2)
N1 0.024(2) 0.041(3) 0.026(2) -0.001(2) 0.0058(18) -0.002(2)
C1 0.035(3) 0.058(4) 0.034(3) 0.008(3) 0.003(3) 0.002(3)
C2 0.055(4) 0.081(6) 0.031(3) 0.017(4) 0.008(3) -0.005(4)
C3 0.052(4) 0.064(5) 0.044(4) 0.009(3) 0.025(3) -0.011(4)
C4 0.033(3) 0.043(4) 0.047(4) -0.007(3) 0.017(3) -0.004(3)
C5 0.028(3) 0.031(3) 0.032(3) -0.003(2) 0.007(2) -0.003(2)
C6 0.024(3) 0.032(3) 0.045(3) -0.005(3) 0.003(2) 0.004(2)
C7 0.030(3) 0.055(4) 0.052(4) -0.004(3) -0.006(3) 0.005(3)
C8 0.041(4) 0.093(7) 0.068(5) -0.008(5) -0.014(4) 0.021(4)
C9 0.059(5) 0.099(7) 0.046(4) 0.006(5) -0.019(4) 0.027(5)
C10 0.053(4) 0.060(5) 0.035(3) 0.009(3) -0.001(3) 0.011(4)
C11 0.035(4) 0.075(6) 0.064(5) -0.005(4) 0.023(3) -0.011(4)
C12 0.024(3) 0.076(6) 0.083(6) -0.010(5) 0.008(4) -0.001(3)
C13 0.042(4) 0.015(4) 0.023(4) 0.000 -0.001(3) 0.000
C14 0.032(3) 0.023(3) 0.018(2) 0.000(2) 0.001(2) -0.005(2)
C15 0.024(3) 0.024(3) 0.019(2) 0.000(2) -0.001(2) -0.003(2)
C16 0.024(4) 0.020(4) 0.026(4) 0.000 0.004(3) 0.000
C17 0.029(3) 0.027(3) 0.027(3) 0.007(2) -0.001(2) -0.002(2)
C18 0.025(3) 0.025(3) 0.021(2) -0.002(2) 0.001(2) 0.000(2)
C19 0.044(6) 0.046(6) 0.095(9) 0.000 0.021(6) 0.000

loop_
_atom_type_symbol
_atom_type_description
_atom_type_scat_dispersion_real
_atom_type_scat_dispersion_imag
_atom_type_scat_source
C C 0.0033 0.0016 'International Tables Vol C Tables 4.2.6.8 and 6.1.1.4'
H H 0.0000 0.0000 'International Tables Vol C Tables 4.2.6.8 and 6.1.1.4'
N N 0.0061 0.0033 'International Tables Vol C Tables 4.2.6.8 and 6.1.1.4'
O O 0.0106 0.0060 'International Tables Vol C Tables 4.2.6.8 and 6.1.1.4'
Zn Zn 0.2839 1.4301 'International Tables Vol C Tables 4.2.6.8 and 6.1.1.4'

loop_
_geom_angle_atom_site_label_1
_geom_angle_atom_site_label_2
_geom_angle_atom_site_label_3
_geom_angle
_geom_angle_site_symmetry_1
_geom_angle_site_symmetry_3
_geom_angle_publ_flag
O4 Zn1 O1 98.0(2) 1_565 . ?
O4 Zn1 O1W 95.81(17) 1_565 . ?
O1 Zn1 O1W 88.18(17) . . ?
O4 Zn1 N2 115.58(17) 1_565 . ?
O1 Zn1 N2 86.09(19) . . ?
O1W Zn1 N2 148.56(19) . . ?
O4 Zn1 N1 110.41(18) 1_565 . ?
O1 Zn1 N1 151.4(2) . . ?
O1W Zn1 N1 92.53(18) . . ?
N2 Zn1 N1 78.50(18) . . ?
Zn1 O1W H1WA 122(3) . . ?
Zn1 O1W H1WB 119(3) . . ?
H1WA O1W H1WB 111(3) . . ?
C17 O1 Zn1 130.3(4) . . ?
C18 O4 Zn1 117.8(3) . 1_545 ?
C19 O5 H5O 110.2 . . ?
C10 N2 C6 118.4(5) . . ?
C10 N2 Zn1 127.8(5) . . ?
C6 N2 Zn1 113.8(4) . . ?
C1 N1 C5 118.1(5) . . ?
C1 N1 Zn1 129.3(4) . . ?
C5 N1 Zn1 112.6(4) . . ?
N1 C1 C2 122.4(6) . . ?
N1 C1 H1 118.8 . . ?
C2 C1 H1 118.8 . . ?
C3 C2 C1 120.0(6) . . ?
C3 C2 H2 120.0 . . ?
C1 C2 H2 120.0 . . ?
C2 C3 C4 119.7(6) . . ?
C2 C3 H3 120.1 . . ?
C4 C3 H3 120.1 . . ?
C3 C4 C5 117.7(6) . . ?
C3 C4 C11 123.6(6) . . ?
C5 C4 C11 118.7(6) . . ?
N1 C5 C4 122.0(5) . . ?
N1 C5 C6 117.9(5) . . ?
C4 C5 C6 120.2(5) . . ?
N2 C6 C7 123.0(6) . . ?
N2 C6 C5 117.3(5) . . ?
C7 C6 C5 119.6(6) . . ?
C6 C7 C8 117.0(7) . . ?
C6 C7 C12 118.9(6) . . ?
C8 C7 C12 124.1(7) . . ?
C9 C8 C7 119.8(7) . . ?
C9 C8 H8 120.1 . . ?
C7 C8 H8 120.1 . . ?
C8 C9 C10 119.4(7) . . ?
C8 C9 H9 120.3 . . ?
C10 C9 H9 120.3 . . ?
N2 C10 C9 122.3(7) . . ?
N2 C10 H10 118.8 . . ?
C9 C10 H10 118.8 . . ?
C12 C11 C4 121.3(6) . . ?
C12 C11 H11 119.4 . . ?
C4 C11 H11 119.4 . . ?
C11 C12 C7 121.2(6) . . ?
C11 C12 H12 119.4 . . ?
C7 C12 H12 119.4 . . ?
C14 C13 C14 122.2(7) . 2 ?
C14 C13 H13 118.9 . . ?
C14 C13 H13 118.9 2 . ?
C13 C14 C15 118.6(5) . . ?
C13 C14 C17 119.7(5) . . ?
C15 C14 C17 121.4(5) . . ?
C14 C15 C16 119.9(5) . . ?
C14 C15 C18 120.4(5) . . ?
C16 C15 C18 119.5(5) . . ?
C15 C16 C15 120.1(7) . 2 ?
C15 C16 C19 119.9(3) . . ?
C15 C16 C19 119.9(3) 2 . ?
O2 C17 O1 126.1(5) . . ?
O2 C17 C14 117.9(5) . . ?
O1 C17 C14 115.9(5) . . ?
O3 C18 O4 124.9(5) . . ?
O3 C18 C15 118.8(5) . . ?
O4 C18 C15 116.2(4) . . ?
O5 C19 O5 121.5(11) . 2 ?
O5 C19 C16 119.3(5) . . ?
O5 C19 C16 119.3(5) 2 . ?

loop_
_geom_bond_atom_site_label_1
_geom_bond_atom_site_label_2
_geom_bond_distance
_geom_bond_site_symmetry_2
_geom_bond_publ_flag
Zn1 O4 1.995(4) 1_565 ?
Zn1 O1 2.040(4) . ?
Zn1 O1W 2.043(4) . ?
Zn1 N2 2.117(5) . ?
Zn1 N1 2.132(4) . ?
O1W H1WA 0.831(19) . ?
O1W H1WB 0.852(19) . ?
O1 C17 1.267(7) . ?
O2 C17 1.234(7) . ?
O3 C18 1.214(6) . ?
O4 C18 1.275(6) . ?
O4 Zn1 1.995(4) 1_545 ?
O5 C19 1.289(8) . ?
O5 H5O 0.8498 . ?
N2 C10 1.320(8) . ?
N2 C6 1.347(8) . ?
N1 C1 1.327(7) . ?
N1 C5 1.358(7) . ?
C1 C2 1.395(9) . ?
C1 H1 0.9300 . ?
C2 C3 1.343(10) . ?
C2 H2 0.9300 . ?
C3 C4 1.393(10) . ?
C3 H3 0.9300 . ?
C4 C5 1.410(8) . ?
C4 C11 1.437(9) . ?
C5 C6 1.436(8) . ?
C6 C7 1.402(8) . ?
C7 C8 1.402(11) . ?
C7 C12 1.447(10) . ?
C8 C9 1.354(12) . ?
C8 H8 0.9300 . ?
C9 C10 1.404(10) . ?
C9 H9 0.9300 . ?
C10 H10 0.9300 . ?
C11 C12 1.341(11) . ?
C11 H11 0.9300 . ?
C12 H12 0.9300 . ?
C13 C14 1.387(6) . ?
C13 C14 1.387(6) 2 ?
C13 H13 0.9300 . ?
C14 C15 1.397(7) . ?
C14 C17 1.504(7) . ?
C15 C16 1.397(6) . ?
C15 C18 1.515(7) . ?
C16 C15 1.397(6) 2 ?
C16 C19 1.431(14) . ?
C19 O5 1.289(8) 2 ?

loop_
_geom_hbond_atom_site_label_D
_geom_hbond_atom_site_label_H
_geom_hbond_atom_site_label_A
_geom_hbond_distance_DH
_geom_hbond_distance_HA
_geom_hbond_distance_DA
_geom_hbond_angle_DHA
_geom_hbond_site_symmetry_A
O1W H1WA O4 0.831(19) 2.05(3) 2.840(6) 160(6) 5_565
O1W H1WB O2 0.852(19) 2.03(3) 2.714(6) 137(3) .
O5 H5O O1 0.85 2.07 2.918(9) 179.7 2_545
C3 H3 O3 0.93 2.50 3.340(8) 150.8 7_565
C11 H11 O2 0.93 2.48 3.279(8) 144.0 7_565
C12 H12 O2 0.93 2.58 3.484(8) 164.3 3
C13 H13 O5 0.93 2.45 3.306(10) 152.7 1_565
C13 H13 O5 0.93 2.45 3.306(10) 152.7 2_565
